data_2005198
loop_
_publ_author_name
'Ross, J.-N.'
'Wardell, J. L.'
'Low, J. N.'
'Ferguson, G.'

_publ_section_title
<i>N</i>,<i>N</i>'-Bis[<i>trans</i>-2-phenyl-5-(triphenylstannylmethoxymethyl)-1,3-dioxan-5-yl]ethanediamide
_journal_issue 8
_journal_name_full 'Acta Crystallographica Section C'
_journal_page_first 1961
_journal_page_last 1963
_journal_paper_doi 10.1107/S010827019600203X
_journal_volume 52
_journal_year 1996
_chemical_formula_iupac '[Sn2 (C6 H5)6 (C26 H30 N2 O8)]'
_chemical_formula_moiety 'C62 H60 N2 O8 Sn2'
_chemical_formula_sum 'C62 H60 N2 O8 Sn2'
_chemical_formula_weight 1198.5
_chemical_name_systematic
;
N,N'-Bis[trans-2-phenyl-5-triphenylstannylmethoxymethyl-1,3-dioxan-5-yl]-
ethanediamide.
;
_space_group_IT_number 2
_symmetry_cell_setting triclinic
_symmetry_space_group_name_Hall '-P 1'
_symmetry_space_group_name_H-M 'P -1'
_cell_angle_alpha 86.94(1)
_cell_angle_beta 89.599(9)
_cell_angle_gamma 77.619(9)
_cell_formula_units_Z 1
_cell_length_a 6.1770(7)
_cell_length_b 9.747(1)
_cell_length_c 23.236(2)
_cell_measurement_reflns_used 25
_cell_measurement_temperature 294(1)
_cell_measurement_theta_max 21.8
_cell_measurement_theta_min 17.6
_cell_volume 1364.5(2)
_computing_cell_refinement 'SET4 and CELDIM (Enraf-Nonius, 1992)'
_computing_data_collection 'CAD-4/PC Software (Enraf-Nonius, 1992)'
_computing_data_reduction 'DATRD2 in NRCVAX94 (Gabe, Le Page, Charland, Lee & White, 1989)'
_computing_molecular_graphics 'ORTEPII (Johnson, 1976) in PLATON'
_computing_publication_material 'NRCVAX94, SHELXL93 and WordPerfect'
_computing_structure_refinement 'NRCVAX94 and SHELXL93 (Sheldrick, 1993)'
_computing_structure_solution 'SOLVER in NRCVAX94'
_diffrn_ambient_temperature 294.0(10)
_diffrn_measurement_device 'Enraf-Nonius CAD-4'
_diffrn_measurement_method \q/2\q
_diffrn_radiation_monochromator graphite
_diffrn_radiation_source 'X-ray tube'
_diffrn_radiation_type MoK\a
_diffrn_radiation_wavelength 0.7107
_diffrn_reflns_av_R_equivalents 0.0
_diffrn_reflns_av_sigmaI/netI 0.0260
_diffrn_reflns_limit_h_max 7
_diffrn_reflns_limit_h_min -7
_diffrn_reflns_limit_k_max 12
_diffrn_reflns_limit_k_min 0
_diffrn_reflns_limit_l_max 29
_diffrn_reflns_limit_l_min -29
_diffrn_reflns_number 5907
_diffrn_reflns_theta_max 26.9
_diffrn_reflns_theta_min 2.1
_diffrn_standards_decay_% 'intensity variation: 1.5%'
_diffrn_standards_interval_time 120
_diffrn_standards_number 3
_exptl_absorpt_coefficient_mu 0.973
_exptl_absorpt_correction_T_max 0.8029
_exptl_absorpt_correction_T_min 0.6811
_exptl_absorpt_correction_type 'five \y scans at 4\% steps (North, Phillips & Mathews, 1968)'
_exptl_crystal_colour colourless
_exptl_crystal_density_diffrn 1.459
_exptl_crystal_density_meas ?
_exptl_crystal_description plate
_exptl_crystal_F_000 610
_exptl_crystal_size_max 0.44
_exptl_crystal_size_mid 0.31
_exptl_crystal_size_min 0.08
_refine_diff_density_max 0.634
_refine_diff_density_min -0.589
_refine_ls_extinction_method none
_refine_ls_goodness_of_fit_all 1.049
_refine_ls_goodness_of_fit_obs 1.091
_refine_ls_hydrogen_treatment 'H atoms riding (SHELXL defaults, C---H 0.93--0.98, N---H 0.86\%A)'
_refine_ls_matrix_type full
_refine_ls_number_parameters 334
_refine_ls_number_reflns 5907
_refine_ls_number_restraints 0
_refine_ls_restrained_S_all 1.049
_refine_ls_restrained_S_obs 1.091
_refine_ls_R_factor_all 0.0384
_refine_ls_R_factor_obs 0.0268
_refine_ls_shift/esd_max 0.011
_refine_ls_shift/esd_mean 0.002
_refine_ls_structure_factor_coef Fsqd
_refine_ls_weighting_scheme
;
calc w = 1/[\s^2^(F~o~^2^) + (0.0404P)^2^ + 0.2277P]
where P = (F~o~^2^ + 2F~c~^2^)/3
;
_refine_ls_wR_factor_all 0.0691
_refine_ls_wR_factor_obs 0.0657
_reflns_number_observed 4987
_reflns_number_total 5907
_reflns_observed_criterion >2\s(I)
_cod_data_source_file ab1356.cif
_cod_data_source_block 9406
_cod_depositor_comments
;
The following automatic conversions were performed:

'_geom_bond_publ_flag' value 'YES' changed to 'yes' according to
/home/saulius/struct/CIF-dictionaries/cif_core.dic dictionary named
'cif_core.dic' version 2.4.1 from 2010-06-29 (17
times).

'_geom_angle_publ_flag' value 'YES' changed to 'yes'
according to /home/saulius/struct/CIF-dictionaries/cif_core.dic
dictionary named 'cif_core.dic' version 2.4.1 from 2010-06-29 (6
times).

Automatic conversion script
Id: cif_fix_values 1715 2011-07-08 13:25:40Z adriana 

The following automatic conversions were performed:

'_exptl_crystal_density_meas' value 'not measured' was changed to '?'
- the value is perceived as not measured.

Automatic conversion script
Id: cif_fix_values 3008 2015-01-20 13:52:24Z robertas 
;
_cod_original_cell_volume 1364.5(3)
_cod_database_code 2005198

loop_
_symmetry_equiv_pos_as_xyz
'x, y, z'
'-x, -y, -z'

loop_
_atom_site_aniso_label
_atom_site_aniso_U_11
_atom_site_aniso_U_22
_atom_site_aniso_U_33
_atom_site_aniso_U_12
_atom_site_aniso_U_13
_atom_site_aniso_U_23
Sn1 0.04121(10) 0.03464(9) 0.02910(8) -0.01184(6) 0.00023(6) 0.00008(6)
C21 0.0444(14) 0.0331(11) 0.0412(13) -0.0155(10) 0.0032(10) -0.0073(9)
C22 0.049(2) 0.0469(14) 0.0459(14) -0.0173(12) -0.0027(11) -0.0083(11)
C23 0.048(2) 0.051(2) 0.068(2) -0.0103(13) -0.0108(14) -0.0048(14)
C24 0.049(2) 0.053(2) 0.077(2) -0.0076(14) 0.0056(15) -0.022(2)
C25 0.061(2) 0.070(2) 0.058(2) -0.014(2) 0.0077(15) -0.031(2)
C26 0.052(2) 0.059(2) 0.0429(14) -0.0123(13) -0.0021(12) -0.0143(12)
C31 0.0445(14) 0.0454(13) 0.0309(11) -0.0176(11) -0.0011(10) -0.0005(10)
C32 0.056(2) 0.0484(15) 0.052(2) -0.0155(13) 0.0107(13) -0.0056(12)
C33 0.067(2) 0.082(2) 0.055(2) -0.023(2) 0.024(2) -0.015(2)
C34 0.075(2) 0.113(3) 0.043(2) -0.039(2) 0.014(2) 0.006(2)
C35 0.075(2) 0.092(3) 0.053(2) -0.031(2) -0.009(2) 0.034(2)
C36 0.050(2) 0.058(2) 0.0467(15) -0.0139(13) -0.0052(12) 0.0126(12)
C41 0.0379(13) 0.0343(12) 0.0494(14) -0.0078(10) 0.0009(11) -0.0016(10)
C42 0.061(2) 0.057(2) 0.069(2) -0.0269(15) 0.021(2) -0.0220(15)
C43 0.082(3) 0.071(2) 0.110(3) -0.033(2) 0.029(2) -0.050(2)
C44 0.085(3) 0.053(2) 0.133(4) -0.040(2) 0.015(3) -0.017(2)
C45 0.091(3) 0.080(3) 0.096(3) -0.050(2) 0.012(2) 0.012(2)
C46 0.068(2) 0.061(2) 0.053(2) -0.029(2) 0.0010(14) 0.0062(14)
C20 0.0474(15) 0.055(2) 0.0376(13) -0.0219(12) -0.0048(11) 0.0107(11)
O1 0.0323(9) 0.0415(9) 0.0463(10) -0.0036(7) 0.0012(7) -0.0060(7)
C2 0.0344(12) 0.0408(12) 0.0314(11) -0.0063(10) -0.0016(9) -0.0065(9)
O3 0.0313(8) 0.0379(8) 0.0384(9) -0.0067(7) 0.0009(7) -0.0002(7)
C4 0.0316(12) 0.0389(12) 0.0396(12) -0.0072(10) -0.0012(9) 0.0028(10)
C5 0.0337(12) 0.0414(12) 0.0245(10) -0.0091(10) -0.0001(8) -0.0037(9)
C6 0.0335(12) 0.0465(13) 0.0369(12) -0.0087(10) 0.0059(9) -0.0090(10)
C7 0.0415(13) 0.0380(12) 0.0361(12) -0.0063(10) 0.0015(10) -0.0101(10)
C8 0.061(2) 0.047(2) 0.051(2) -0.0091(13) -0.0128(13) -0.0010(12)
C9 0.091(3) 0.048(2) 0.050(2) -0.002(2) -0.003(2) 0.0073(13)
C10 0.083(2) 0.0371(14) 0.065(2) -0.0135(15) 0.026(2) -0.0064(13)
C11 0.061(2) 0.050(2) 0.081(2) -0.0212(15) 0.012(2) -0.013(2)
C12 0.048(2) 0.0467(15) 0.059(2) -0.0116(12) -0.0048(13) -0.0035(12)
N13 0.0411(11) 0.0436(11) 0.0249(9) -0.0142(9) 0.0040(8) -0.0030(8)
C14 0.0389(12) 0.0365(12) 0.0255(11) -0.0037(10) 0.0015(9) -0.0043(9)
O15 0.0476(11) 0.0853(14) 0.0306(9) -0.0300(10) 0.0067(8) -0.0062(9)
C16 0.0438(13) 0.0463(13) 0.0289(11) -0.0158(11) -0.0027(10) 0.0000(10)
O17 0.0677(12) 0.0611(11) 0.0293(8) -0.0344(10) -0.0112(8) 0.0106(8)

loop_
_atom_site_label
_atom_site_occupancy
_atom_site_fract_x
_atom_site_fract_y
_atom_site_fract_z
_atom_site_U_iso_or_equiv
_atom_site_thermal_displace_type
_atom_site_calc_flag
_atom_site_refinement_flags
_atom_site_type_symbol
Sn1 1 .11179(3) .18480(2) .17387(1) .03449(6) Uani d . Sn
C21 1 -0.1774(4) .3432(2) .1911(1) .0383(5) Uani d . C
C22 1 -0.3379(5) .3980(3) .1498(1) .0459(6) Uani d . C
C23 1 -0.5257(5) .4968(3) .1636(1) .0556(7) Uani d . C
C24 1 -0.5587(5) .5401(3) .2187(2) .0596(8) Uani d . C
C25 1 -0.4032(5) .4851(4) .2606(1) .0620(8) Uani d . C
C26 1 -0.2146(5) .3888(3) .2468(1) .0509(7) Uani d . C
C31 1 .2718(4) .2272(3) .0950(1) .0391(5) Uani d . C
C32 1 .4591(5) .1327(3) .0778(1) .0513(7) Uani d . C
C33 1 .5683(6) .1580(4) .0273(1) .0664(9) Uani d . C
C34 1 .4920(7) .2776(5) -.0064(1) .075(1) Uani d . C
C35 1 .3087(6) .3729(4) .0098(1) .073(1) Uani d . C
C36 1 .1963(5) .3493(3) .0605(1) .0517(7) Uani d . C
C41 1 .0116(4) -.0096(3) .1636(1) .0406(5) Uani d . C
C42 1 .0471(5) -.0770(3) .1129(1) .0596(8) Uani d . C
C43 1 -.0288(6) -0.1987(4) .1049(2) .083(1) Uani d . C
C44 1 -0.1408(7) -0.2537(4) .1475(2) .086(1) Uani d . C
C45 1 -0.1787(7) -0.1891(4) .1979(2) .085(1) Uani d . C
C46 1 -0.1044(5) -.0673(3) .2067(1) .0586(8) Uani d . C
C20 1 .3286(5) .1726(3) .2470(1) .0454(6) Uani d . C
O1 1 .4356(3) -0.3130(2) .38508(7) .0405(4) Uani d . O
C2 1 .2137(4) -0.3198(2) .3742(1) .0356(5) Uani d . C
O3 1 .0660(3) -0.2040(2) .39769(7) .0361(3) Uani d . O
C4 1 .0938(4) -.0749(2) .3691(1) .0369(5) Uani d . C
C5 1 .3302(4) -.0558(2) .37832(9) .0330(5) Uani d . C
C6 1 .4897(4) -0.1881(3) .3594(1) .0387(5) Uani d . C
C7 1 .1650(4) -0.4526(3) .4015(1) .0386(5) Uani d . C
C8 1 .2917(5) -0.5265(3) .4460(1) .0535(7) Uani d . C
C9 1 .2313(6) -0.6428(3) .4730(1) .0652(9) Uani d . C
C10 1 .0479(6) -0.6861(3) .4556(1) .0617(8) Uani d . C
C11 1 -.0764(6) -0.6155(3) .4099(2) .0625(8) Uani d . C
C12 1 -.0193(5) -0.4985(3) .3831(1) .0509(6) Uani d . C
N13 1 .3540(3) -.0415(2) .44025(8) .0357(4) Uani d . N
C14 1 .5135(4) .0035(2) .46668(9) .0342(5) Uani d . C
O15 1 .6656(3) .0479(2) .44435(7) .0521(5) Uani d . O
C16 1 .3697(4) .0744(3) .34301(9) .0388(5) Uani d . C
O17 1 .2752(3) .0726(2) .28769(7) .0501(5) Uani d . O
H22 1 -0.3196 .368 .11239 .055 Uiso calc R H
H23 1 -0.6301 .5341 .1351 .067 Uiso calc R H
H24 1 -0.6853 .606 .22774 .072 Uiso calc R H
H25 1 -0.4253 .513 .29828 .074 Uiso calc R H
H26 1 -0.1096 .3534 .27529 .061 Uiso calc R H
H32 1 .5123 .0511 .1005 .062 Uiso calc R H
H33 1 .6936 .0935 .01639 .08 Uiso calc R H
H34 1 .5649 .2942 -0.0404 .089 Uiso calc R H
H35 1 .2582 .4545 -0.01313 .087 Uiso calc R H
H36 1 .0717 .4147 .07118 .062 Uiso calc R H
H42 1 .1236 -0.0403 .08329 .072 Uiso calc R H
H43 1 -0.0027 -0.2428 .0702 .1 Uiso calc R H
H44 1 -0.1915 -0.3353 .1421 .103 Uiso calc R H
H45 1 -0.2556 -0.2271 .227 .102 Uiso calc R H
H46 1 -0.1321 -0.0242 .24154 .07 Uiso calc R H
H20A 1 .482 .1441 .23528 .054 Uiso calc R H
H20B 1 .3083 .2636 .26364 .054 Uiso calc R H
H2 1 .1894 -0.3177 .33248 .043 Uiso calc R H
H4A 1 -0.0111 .0034 .38433 .044 Uiso calc R H
H4B 1 .0647 -0.0765 .32822 .044 Uiso calc R H
H6A 1 .484 -0.1909 .31774 .046 Uiso calc R H
H6B 1 .6398 -0.1846 .37013 .046 Uiso calc R H
H8 1 .4181 -0.4985 .45795 .064 Uiso calc R H
H9 1 .3167 -0.6917 .5034 .078 Uiso calc R H
H10 1 .0067 -0.7631 .47444 .074 Uiso calc R H
H11 1 -0.199 -0.6466 .3971 .075 Uiso calc R H
H12 1 -0.1048 -0.4503 .35262 .061 Uiso calc R H
H13 1 .2531 -0.0649 .46198 .043 Uiso calc R H
H16A 1 .3003 .1595 .36159 .047 Uiso calc R H
H16B 1 .5273 .0715 .33975 .047 Uiso calc R H

loop_
_atom_type_symbol
_atom_type_description
_atom_type_scat_dispersion_real
_atom_type_scat_dispersion_imag
_atom_type_scat_source
C C 0.0033 0.0016 'International Tables Vol C Tables 4.2.6.8 and 6.1.1.4'
H H 0.0000 0.0000 'International Tables Vol C Tables 4.2.6.8 and 6.1.1.4'
N N 0.0061 0.0033 'International Tables Vol C Tables 4.2.6.8 and 6.1.1.4'
O O 0.0106 0.0060 'International Tables Vol C Tables 4.2.6.8 and 6.1.1.4'
Sn Sn -0.6537 1.4246 'International Tables Vol C Tables 4.2.6.8 and 6.1.1.4'

loop_
_geom_angle_atom_site_label_1
_geom_angle_atom_site_label_2
_geom_angle_atom_site_label_3
_geom_angle_site_symmetry_3
_geom_angle
_geom_angle_publ_flag
C20 Sn1 C21 . 106.20(10) yes
C20 Sn1 C31 . 111.70(10) yes
C20 Sn1 C41 . 111.90(10) yes
C21 Sn1 C31 . 113.20(10) yes
C21 Sn1 C41 . 108.50(10) yes
C31 Sn1 C41 . 105.50(10) yes
Sn1 C21 C22 . 123.0(2) ?
Sn1 C21 C26 . 119.4(2) ?
C22 C21 C26 . 117.5(2) ?
C21 C22 C23 . 120.9(3) ?
C22 C23 C24 . 120.6(3) ?
C23 C24 C25 . 119.5(3) ?
C24 C25 C26 . 119.9(3) ?
C21 C26 C25 . 121.6(3) ?
Sn1 C31 C32 . 119.7(2) ?
Sn1 C31 C36 . 122.0(2) ?
C32 C31 C36 . 118.4(2) ?
C31 C32 C33 . 121.1(3) ?
C32 C33 C34 . 120.1(3) ?
C33 C34 C35 . 120.0(3) ?
C34 C35 C36 . 120.8(3) ?
C31 C36 C35 . 119.7(3) ?
Sn1 C41 C42 . 121.2(2) ?
Sn1 C41 C46 . 121.1(2) ?
C42 C41 C46 . 117.6(3) ?
C41 C42 C43 . 121.3(3) ?
C42 C43 C44 . 120.2(3) ?
C43 C44 C45 . 119.7(3) ?
C44 C45 C46 . 121.0(3) ?
C41 C46 C45 . 120.1(3) ?
Sn1 C20 O17 . 107.7(2) ?
C2 O1 C6 . 112.1(2) ?
O1 C2 O3 . 110.4(2) ?
O1 C2 C7 . 110.3(2) ?
O3 C2 C7 . 108.2(2) ?
C2 O3 C4 . 110.0(2) ?
O3 C4 C5 . 109.9(2) ?
N13 C5 C4 . 106.3(2) ?
N13 C5 C6 . 110.2(2) ?
N13 C5 C16 . 111.6(2) ?
C4 C5 C6 . 107.8(2) ?
C4 C5 C16 . 110.5(2) ?
C6 C5 C16 . 110.3(2) ?
O1 C6 C5 . 111.6(2) ?
C2 C7 C8 . 121.9(2) ?
C2 C7 C12 . 119.0(2) ?
C8 C7 C12 . 119.1(3) ?
C7 C8 C9 . 120.1(3) ?
C8 C9 C10 . 120.6(3) ?
C9 C10 C11 . 119.8(3) ?
C10 C11 C12 . 120.1(3) ?
C7 C12 C11 . 120.3(3) ?
C5 N13 C14 . 127.4(2) ?
N13 C14 O15 . 127.3(2) ?
C14 C14 O15 2_656 120.8(3) ?
N13 C14 C14 2_656 111.9(2) ?
C5 C16 O17 . 107.2(2) ?
C16 O17 C20 . 114.1(2) ?

loop_
_geom_bond_atom_site_label_1
_geom_bond_atom_site_label_2
_geom_bond_site_symmetry_2
_geom_bond_distance
_geom_bond_publ_flag
Sn1 C20 . 2.154(2) yes
Sn1 C21 . 2.147(3) yes
Sn1 C31 . 2.138(2) yes
Sn1 C41 . 2.141(2) yes
C21 C22 . 1.385(4) ?
C21 C26 . 1.392(3) ?
C22 C23 . 1.387(4) ?
C23 C24 . 1.370(4) ?
C24 C25 . 1.377(5) ?
C25 C26 . 1.379(4) ?
C31 C32 . 1.386(4) ?
C31 C36 . 1.394(4) ?
C32 C33 . 1.386(4) ?
C33 C34 . 1.367(5) ?
C34 C35 . 1.367(5) ?
C35 C36 . 1.396(4) ?
C41 C42 . 1.372(4) ?
C41 C46 . 1.393(4) ?
C42 C43 . 1.388(4) ?
C43 C44 . 1.356(5) ?
C44 C45 . 1.354(6) ?
C45 C46 . 1.387(5) ?
C20 O17 . 1.409(3) ?
O1 C2 . 1.412(3) yes
O1 C6 . 1.430(3) yes
C2 O3 . 1.422(3) yes
C2 C7 . 1.498(3) yes
O3 C4 . 1.434(3) yes
C4 C5 . 1.529(3) yes
C5 N13 . 1.464(3) yes
C5 C6 . 1.529(3) yes
C5 C16 . 1.537(3) yes
C7 C8 . 1.376(4) ?
C7 C12 . 1.387(4) ?
C8 C9 . 1.386(4) ?
C9 C10 . 1.362(5) ?
C10 C11 . 1.377(5) ?
C11 C12 . 1.380(4) ?
N13 C14 . 1.328(3) yes
C14 O15 . 1.217(3) yes
C14 C14 2_656 1.556(4) yes
C16 O17 . 1.418(3) yes

loop_
_geom_torsion_atom_site_label_1
_geom_torsion_atom_site_label_2
_geom_torsion_atom_site_label_3
_geom_torsion_atom_site_label_4
_geom_torsion_site_symmetry_4
_geom_torsion
C31 Sn1 C21 C22 . 45.8(2)
C41 Sn1 C21 C22 . -70.9(2)
C20 Sn1 C21 C22 . 168.7(2)
C31 Sn1 C21 C26 . -137.9(2)
C41 Sn1 C21 C26 . 105.4(2)
C20 Sn1 C21 C26 . -15.0(2)
C26 C21 C22 C23 . 1.5(4)
Sn1 C21 C22 C23 . 177.8(2)
C21 C22 C23 C24 . -1.5(4)
C22 C23 C24 C25 . 0.3(5)
C23 C24 C25 C26 . 0.9(5)
C24 C25 C26 C21 . -0.9(5)
C22 C21 C26 C25 . -0.2(4)
Sn1 C21 C26 C25 . -176.7(2)
C41 Sn1 C31 C32 . -60.6(2)
C21 Sn1 C31 C32 . -179.0(2)
C20 Sn1 C31 C32 . 61.2(2)
C41 Sn1 C31 C36 . 120.8(2)
C21 Sn1 C31 C36 . 2.4(2)
C20 Sn1 C31 C36 . -117.4(2)
C36 C31 C32 C33 . -0.5(4)
Sn1 C31 C32 C33 . -179.2(2)
C31 C32 C33 C34 . 0.1(5)
C32 C33 C34 C35 . 0.4(5)
C33 C34 C35 C36 . -0.5(6)
C32 C31 C36 C35 . 0.4(4)
Sn1 C31 C36 C35 . 179.1(2)
C34 C35 C36 C31 . 0.1(5)
C31 Sn1 C41 C42 . -2.4(3)
C21 Sn1 C41 C42 . 119.2(2)
C20 Sn1 C41 C42 . -124.0(2)
C31 Sn1 C41 C46 . -178.3(2)
C21 Sn1 C41 C46 . -56.7(2)
C20 Sn1 C41 C46 . 60.1(3)
C46 C41 C42 C43 . -0.3(5)
Sn1 C41 C42 C43 . -176.3(3)
C41 C42 C43 C44 . 0.1(6)
C42 C43 C44 C45 . 0.1(7)
C43 C44 C45 C46 . 0.0(7)
C44 C45 C46 C41 . -0.2(6)
C42 C41 C46 C45 . 0.3(5)
Sn1 C41 C46 C45 . 176.3(3)
C31 Sn1 C20 O17 . -146.7(2)
C41 Sn1 C20 O17 . -28.7(2)
C21 Sn1 C20 O17 . 89.5(2)
C6 O1 C2 O3 . -61.0(2)
C6 O1 C2 C7 . 179.5(2)
O1 C2 O3 C4 . 64.3(2)
C7 C2 O3 C4 . -175.0(2)
C2 O3 C4 C5 . -61.4(2)
O3 C4 C5 N13 . -64.4(2)
O3 C4 C5 C6 . 53.7(2)
O3 C4 C5 C16 . 174.3(2)
C2 O1 C6 C5 . 55.0(2)
N13 C5 C6 O1 . 65.1(2)
C4 C5 C6 O1 . -50.5(2)
C16 C5 C6 O1 . -171.2(2)
O1 C2 C7 C8 . 20.8(3)
O3 C2 C7 C8 . -99.9(3)
O1 C2 C7 C12 . -162.3(2)
O3 C2 C7 C12 . 76.9(3)
C12 C7 C8 C9 . -1.9(4)
C2 C7 C8 C9 . 175.0(3)
C7 C8 C9 C10 . 0.7(5)
C8 C9 C10 C11 . 1.3(5)
C9 C10 C11 C12 . -2.0(5)
C10 C11 C12 C7 . 0.9(5)
C8 C7 C12 C11 . 1.1(4)
C2 C7 C12 C11 . -175.9(3)
C6 C5 N13 C14 . 77.5(3)
C4 C5 N13 C14 . -166.0(2)
C16 C5 N13 C14 . -45.4(3)
C5 N13 C14 O15 . 3.7(4)
C5 N13 C14 C14 2_656 -177.2(2)
N13 C5 C16 O17 . -161.4(2)
C6 C5 C16 O17 . 75.8(2)
C4 C5 C16 O17 . -43.3(3)
Sn1 C20 O17 C16 . -167.1(2)
C5 C16 O17 C20 . -170.2(2)
